data_1549100
loop_
_publ_author_name
'van der Lee, Arie'
'Roche, Gilles H.'
'Wantz, Guillaume'
'Moreau, Jo\"el J E'
'Dautel, Olivier J.'
'Filhol, Jean-S\'ebastien'

_publ_section_title
;
 Experimental and theoretical evidence of a supercritical-like transition
 in an organic semiconductor presenting colossal uniaxial negative thermal
 expansion.
;
_journal_issue 16
_journal_name_full 'Chemical science'
_journal_page_first 3948
_journal_page_last 3956
_journal_paper_doi 10.1039/c8sc00159f
_journal_volume 9
_journal_year 2018
_chemical_formula_moiety 'C26 H32 O2 S2'
_chemical_formula_sum 'C26 H32 O2 S2'
_chemical_formula_weight 440.66
_space_group_IT_number 15
_space_group_name_Hall '-I 2ya'
_space_group_name_H-M_alt 'I 1 2/a 1'
_symmetry_cell_setting monoclinic
_symmetry_space_group_name_Hall '-I 2ya'
_symmetry_space_group_name_H-M 'I 1 2/a 1'
_atom_sites_solution_hydrogens difmap
_atom_sites_solution_primary iterative
_audit_update_record
;
2017-12-12 deposited with the CCDC.
2018-03-21 downloaded from the CCDC.
;
_cell_angle_alpha 90
_cell_angle_beta 94.591(7)
_cell_angle_gamma 90
_cell_formula_units_Z 4
_cell_length_a 8.0248(6)
_cell_length_b 5.7688(5)
_cell_length_c 49.827(4)
_cell_measurement_reflns_used 2273
_cell_measurement_temperature 195
_cell_measurement_theta_max 27.5710
_cell_measurement_theta_min 3.5740
_cell_volume 2299.3(3)
_computing_cell_refinement 'CrysAlisPro 1.171.38.41 (Rigaku OD, 2015)'
_computing_data_collection 'CrysAlisPro 1.171.38.41 (Rigaku OD, 2015)'
_computing_data_reduction 'CrysAlisPro 1.171.38.41 (Rigaku OD, 2015)'
_computing_molecular_graphics 'CAMERON (Watkin et al., 1996)'
_computing_publication_material 'CRYSTALS (Betteridge et al., 2003)'
_computing_structure_refinement 'CRYSTALS (Betteridge et al., 2003)'
_computing_structure_solution 'Superflip (Palatinus & Chapuis, 2007)'
_diffrn_ambient_temperature 195
_diffrn_detector 'CCD plate'
_diffrn_detector_area_resol_mean 16.0143
_diffrn_detector_type Sapphire3
_diffrn_measured_fraction_theta_full 0.997
_diffrn_measured_fraction_theta_max 0.865
_diffrn_measurement_details
;
List of Runs (angles in degrees, time in seconds):

  # Type    Start    End  Width  t~exp~   \w     \q     \k     \f   Frames
#--------------------------------------------------------------------------
  1  \w     -5.00  82.00   1.00   15.00    --   13.31  57.00  90.00   87
  2  \w     -3.00  27.00   1.00   15.00    --  -14.02-100.00  90.00   30
  3  \w    -59.00  46.00   1.00   15.00    --   13.31 -19.00 -90.00  105
  4  \w    -42.00  52.00   1.00   15.00    --  -14.02  77.00-150.00   94
  5  \w    -50.00 -24.00   1.00   15.00    --  -14.02 108.00 -92.00   26
;
_diffrn_measurement_device Area
_diffrn_measurement_device_type 'Xcalibur, Sapphire3, Gemini'
_diffrn_measurement_method '\w scans'
_diffrn_orient_matrix_UB_11 0.0412009000
_diffrn_orient_matrix_UB_12 -0.0420742000
_diffrn_orient_matrix_UB_13 -0.0110837000
_diffrn_orient_matrix_UB_21 -0.0739074000
_diffrn_orient_matrix_UB_22 0.0176185000
_diffrn_orient_matrix_UB_23 -0.0085644000
_diffrn_orient_matrix_UB_31 0.0266334000
_diffrn_orient_matrix_UB_32 0.1141632000
_diffrn_orient_matrix_UB_33 -0.0027700000
_diffrn_radiation_monochromator graphite
_diffrn_radiation_type 'Mo K\a'
_diffrn_radiation_wavelength 0.71073
_diffrn_reflns_av_R_equivalents 0.027
_diffrn_reflns_av_unetI/netI 0.0314
_diffrn_reflns_limit_h_max 9
_diffrn_reflns_limit_h_min -6
_diffrn_reflns_limit_k_max 6
_diffrn_reflns_limit_k_min -6
_diffrn_reflns_limit_l_max 64
_diffrn_reflns_limit_l_min -52
_diffrn_reflns_number 7616
_diffrn_reflns_theta_full 25.226
_diffrn_reflns_theta_max 27.745
_diffrn_reflns_theta_min 2.460
_exptl_absorpt_coefficient_mu 0.252
_exptl_absorpt_correction_T_max 1.00000
_exptl_absorpt_correction_T_min 0.97169
_exptl_absorpt_correction_type multi-scan
_exptl_absorpt_process_details
;
CrysAlisPro 1.171.38.41 (Rigaku Oxford Diffraction, 2015)
Empirical absorption correction using spherical harmonics,
 implemented in SCALE3 ABSPACK scaling algorithm.
;
_exptl_crystal_colour colourless
_exptl_crystal_density_diffrn 1.273
_exptl_crystal_density_method 'not measured'
_exptl_crystal_description plate
_exptl_crystal_F_000 944
_exptl_crystal_size_max 0.400
_exptl_crystal_size_mid 0.350
_exptl_crystal_size_min 0.100
_refine_diff_density_max 0.23
_refine_diff_density_min -0.22
_refine_ls_extinction_method None
_refine_ls_goodness_of_fit_ref 0.9514
_refine_ls_hydrogen_treatment constr
_refine_ls_matrix_type full
_refine_ls_number_parameters 136
_refine_ls_number_reflns 2297
_refine_ls_number_restraints 0
_refine_ls_R_factor_all 0.0366
_refine_ls_R_factor_gt 0.0326
_refine_ls_shift/su_max 0.0029156
_refine_ls_shift/su_mean 0.0000984
_refine_ls_structure_factor_coef Fsqd
_refine_ls_weighting_details
;
 Method, part 1, Chebychev polynomial, (Watkin, 1994, Prince, 1982) 
 [weight] = 1.0/[A~0~*T~0~(x)+A~1~*T~1~(x) ... +A~n-1~]*T~n-1~(x)] 
 where A~i~ are the Chebychev coefficients listed below and x= Fcalc/Fmax 
 Method = Robust Weighting (Prince, 1982)
 W = [weight] * [1-(deltaF/6*sigmaF)^2^]^2^ 
 A~i~ are: 
 0.102E+04 0.157E+04 845. 254. 
;
_refine_ls_weighting_scheme calc
_refine_ls_wR_factor_all 0.0667
_refine_ls_wR_factor_gt 0.0603
_refine_ls_wR_factor_ref 0.0624
_reflns_limit_h_max 9
_reflns_limit_h_min -9
_reflns_limit_k_max 6
_reflns_limit_k_min 0
_reflns_limit_l_max 64
_reflns_limit_l_min 0
_reflns_number_gt 2117
_reflns_number_total 2351
_reflns_threshold_expression I>2.0\s(I)
_oxford_diffrn_Wilson_B_factor 0.00
_oxford_diffrn_Wilson_scale 0.00
_oxford_refine_ls_r_factor_ref 0.0357
_oxford_refine_ls_scale 4.00(3)
_oxford_reflns_number_all 2351
_oxford_reflns_threshold_expression_ref I>0.0\s(I)
_cod_data_source_file c8sc00159f2.cif
_cod_data_source_block 195K
_cod_depositor_comments 'Adding full bibliography for 1549094--1549104.cif.'
_cod_original_cell_volume 2299.26(18)
_cod_original_sg_symbol_H-M 'I 1 2/a 1 '
_cod_database_code 1549100
_cell_oxdiff_length_a 8.0222(5)
_cell_oxdiff_length_b 5.7695(3)
_cell_oxdiff_length_c 49.840(3)
_cell_oxdiff_angle_alpha 89.972(5)
_cell_oxdiff_angle_beta 94.644(5)
_cell_oxdiff_angle_gamma 90.028(5)
_cell_oxdiff_volume 2299.3(2)
_oxdiff_exptl_absorpt_empirical_full_min 0.947
_oxdiff_exptl_absorpt_empirical_full_max 1.047
_oxdiff_exptl_absorpt_empirical_details
;
Empirical correction (ABSPACK) includes:
- Absorption correction using spherical harmonics
- Frame scaling
;
_montpellier_reflns_maxres 0.76
_montpellier_reflns_completeness_maxres 86.90
_montpellier_reflns_redundancy_maxres 3.08

loop_
_symmetry_equiv_pos_as_xyz
x,y,z
-x,-y,-z
x+1/2,y+1/2,z+1/2
-x+1/2,-y+1/2,-z+1/2
-x+1/2,y,-z
x+1/2,-y,z
-x+1,y+1/2,-z+1/2
x+1,-y+1/2,z+1/2

loop_
_atom_site_label
_atom_site_type_symbol
_atom_site_fract_x
_atom_site_fract_y
_atom_site_fract_z
_atom_site_U_iso_or_equiv
_atom_site_occupancy
_atom_site_adp_type
_atom_site_refinement_flags_posn
S1 S 0.84577(5) 0.54101(7) 0.731520(7) 0.0309 1.0000 Uani .
C2 C 0.74793(17) 0.3707(3) 0.70594(3) 0.0273 1.0000 Uani .
C3 C 0.67908(16) 0.1660(3) 0.71565(3) 0.0256 1.0000 Uani .
C4 C 0.70817(16) 0.1567(2) 0.74442(3) 0.0249 1.0000 Uani .
C5 C 0.59433(18) 0.0157(3) 0.69738(3) 0.0318 1.0000 Uani .
C6 C 0.5792(2) 0.0735(3) 0.67032(3) 0.0376 1.0000 Uani .
C7 C 0.64660(19) 0.2782(3) 0.66073(3) 0.0351 1.0000 Uani .
C8 C 0.73252(18) 0.4272(3) 0.67860(3) 0.0326 1.0000 Uani .
C9 C 0.6299(2) 0.3347(4) 0.63086(3) 0.0442 1.0000 Uani .
C10 C 0.7629(2) 0.2181(3) 0.61539(3) 0.0429 1.0000 Uani .
C11 C 0.7649(2) 0.3020(4) 0.58638(3) 0.0484 1.0000 Uani .
C12 C 0.9049(2) 0.1945(4) 0.57183(3) 0.0519 1.0000 Uani .
C13 C 0.9208(2) 0.2970(4) 0.54383(3) 0.0563 1.0000 Uani .
C14 C 1.0687(3) 0.1986(4) 0.53096(4) 0.0646 1.0000 Uani .
O15 O 1.0870(2) 0.3022(3) 0.50528(3) 0.0776 1.0000 Uani .
H51 H 0.5497 -0.1245 0.7035 0.0372 1.0000 Uiso R
H61 H 0.5193 -0.0280 0.6578 0.0452 1.0000 Uiso R
H81 H 0.7780 0.5670 0.6722 0.0387 1.0000 Uiso R
H91 H 0.6409 0.5010 0.6291 0.0529 1.0000 Uiso R
H92 H 0.5177 0.2868 0.6234 0.0522 1.0000 Uiso R
H101 H 0.8727 0.2472 0.6252 0.0502 1.0000 Uiso R
H102 H 0.7455 0.0506 0.6158 0.0505 1.0000 Uiso R
H111 H 0.7789 0.4706 0.5863 0.0571 1.0000 Uiso R
H112 H 0.6586 0.2670 0.5764 0.0564 1.0000 Uiso R
H121 H 1.0090 0.2188 0.5827 0.0612 1.0000 Uiso R
H122 H 0.8849 0.0286 0.5702 0.0616 1.0000 Uiso R
H131 H 0.9341 0.4621 0.5460 0.0663 1.0000 Uiso R
H132 H 0.8203 0.2658 0.5327 0.0666 1.0000 Uiso R
H141 H 1.1724 0.2249 0.5427 0.0759 1.0000 Uiso R
H142 H 1.0551 0.0360 0.5279 0.0756 1.0000 Uiso R
H151 H 1.0400 0.4235 0.5047 0.0940 0.5000 Uiso R
H152 H 1.1855 0.3042 0.5034 0.0940 0.5000 Uiso R

loop_
_atom_site_aniso_label
_atom_site_aniso_U_11
_atom_site_aniso_U_22
_atom_site_aniso_U_33
_atom_site_aniso_U_23
_atom_site_aniso_U_13
_atom_site_aniso_U_12
S1 0.0409(2) 0.0291(2) 0.02384(18) 0.00033(14) 0.00908(14) -0.00797(15)
C2 0.0283(7) 0.0302(8) 0.0244(7) -0.0023(6) 0.0082(5) 0.0011(6)
C3 0.0254(6) 0.0296(7) 0.0228(6) -0.0010(6) 0.0077(5) 0.0021(5)
C4 0.0252(7) 0.0266(7) 0.0237(6) 0.0006(5) 0.0078(5) -0.0006(5)
C5 0.0339(8) 0.0353(8) 0.0268(7) -0.0029(6) 0.0056(6) -0.0041(6)
C6 0.0392(8) 0.0467(10) 0.0268(7) -0.0072(7) 0.0015(6) -0.0028(7)
C7 0.0370(8) 0.0463(10) 0.0227(7) 0.0006(7) 0.0062(6) 0.0079(7)
C8 0.0370(8) 0.0358(8) 0.0266(7) 0.0046(6) 0.0115(6) 0.0033(6)
C9 0.0504(10) 0.0584(12) 0.0240(7) 0.0041(8) 0.0037(7) 0.0078(9)
C10 0.0510(10) 0.0556(11) 0.0229(7) 0.0059(8) 0.0073(6) 0.0051(8)
C11 0.0547(11) 0.0667(13) 0.0247(7) 0.0079(8) 0.0082(7) 0.0037(9)
C12 0.0598(11) 0.0701(14) 0.0274(8) 0.0051(9) 0.0129(7) 0.0012(10)
C13 0.0639(12) 0.0777(15) 0.0293(8) 0.0067(9) 0.0158(8) -0.0008(11)
C14 0.0772(14) 0.0815(16) 0.0387(10) 0.0057(11) 0.0268(10) 0.0037(13)
O15 0.0944(12) 0.1002(13) 0.0436(8) 0.0117(8) 0.0379(8) 0.0019(10)

loop_
_atom_type_symbol
_atom_type_scat_dispersion_real
_atom_type_scat_dispersion_imag
_atom_type_scat_Cromer_Mann_a1
_atom_type_scat_Cromer_Mann_b1
_atom_type_scat_Cromer_Mann_a2
_atom_type_scat_Cromer_Mann_b2
_atom_type_scat_Cromer_Mann_a3
_atom_type_scat_Cromer_Mann_b3
_atom_type_scat_Cromer_Mann_a4
_atom_type_scat_Cromer_Mann_b4
_atom_type_scat_Cromer_Mann_c
_atom_type_scat_source
C 0.0033 0.0016 2.3100 20.8439 1.0200 10.2075 1.5886 0.5687 0.8650 51.6512 0.2156 'International Tables Vol C 4.2.6.8 and 6.1.1.4'
H 0.0000 0.0000 0.4930 10.5109 0.3229 26.1257 0.1402 3.1424 0.0408 57.7998 0.0030 'International Tables Vol C 4.2.6.8 and 6.1.1.4'
O 0.0106 0.0060 3.0485 13.2771 2.2868 5.7011 1.5463 0.3239 0.8670 32.9089 0.2508 'International Tables Vol C 4.2.6.8 and 6.1.1.4'
S 0.1246 0.1234 6.9053 1.4679 5.2034 22.2151 1.4379 0.2536 1.5863 56.1720 0.8669 'International Tables Vol C 4.2.6.8 and 6.1.1.4'

loop_
_montpellier_diffrn_reflns_class_number
_montpellier_diffrn_reflns_class_d_res_high
_montpellier_diffrn_reflns_class_d_res_low
_montpellier_diffrn_reflns_class_redundancy
_montpellier_diffrn_reflns_class_av_i/ui
_diffrn_reflns_class_av_R_eq
_montpellier_diffrn_reflns_class_completeness_shell
_montpellier_diffrn_reflns_class_cumul_completeness
0 100.0 1.80 5.0 76.70 0.024 99.2 99.23
1 1.79 1.39 4.4 56.33 0.026 100.0 99.62
2 1.39 1.21 4.0 42.13 0.031 100.0 99.74
3 1.21 1.10 3.3 30.21 0.027 100.0 99.81
4 1.10 1.02 3.1 22.53 0.032 100.0 99.85
5 1.02 0.95 2.7 17.02 0.038 100.0 99.87
6 0.95 0.90 2.6 15.11 0.048 100.0 99.89
7 0.90 0.87 2.4 11.87 0.047 100.0 99.90
8 0.87 0.83 2.1 10.48 0.053 93.5 99.15
9 0.83 0.76 1.3 8.36 0.063 41.4 86.90

loop_
_geom_angle_atom_site_label_1
_geom_angle_site_symmetry_1
_geom_angle_atom_site_label_2
_geom_angle_atom_site_label_3
_geom_angle_site_symmetry_3
_geom_angle
_geom_angle_publ_flag
C4 4_656 S1 C2 . 90.69(7) yes
S1 . C2 C3 . 112.82(10) yes
S1 . C2 C8 . 125.51(12) yes
C3 . C2 C8 . 121.65(14) yes
C2 . C3 C4 . 109.77(12) yes
C2 . C3 C5 . 118.85(13) yes
C4 . C3 C5 . 131.35(13) yes
C3 . C4 S1 4_656 133.28(11) yes
C3 . C4 C4 4_656 114.42(15) yes
S1 4_656 C4 C4 4_656 112.28(13) yes
C3 . C5 C6 . 119.10(15) yes
C3 . C5 H51 . 120.0 no
C6 . C5 H51 . 120.9 no
C5 . C6 C7 . 121.98(15) yes
C5 . C6 H61 . 119.4 no
C7 . C6 H61 . 118.7 no
C6 . C7 C8 . 119.45(13) yes
C6 . C7 C9 . 120.65(15) yes
C8 . C7 C9 . 119.88(15) yes
C2 . C8 C7 . 118.97(15) yes
C2 . C8 H81 . 121.2 no
C7 . C8 H81 . 119.9 no
C7 . C9 C10 . 113.00(14) yes
C7 . C9 H91 . 107.3 no
C10 . C9 H91 . 108.7 no
C7 . C9 H92 . 108.4 no
C10 . C9 H92 . 109.9 no
H91 . C9 H92 . 109.3 no
C9 . C10 C11 . 113.60(15) yes
C9 . C10 H101 . 108.0 no
C11 . C10 H101 . 109.6 no
C9 . C10 H102 . 108.7 no
C11 . C10 H102 . 110.2 no
H101 . C10 H102 . 106.4 no
C10 . C11 C12 . 112.79(15) yes
C10 . C11 H111 . 109.2 no
C12 . C11 H111 . 108.3 no
C10 . C11 H112 . 110.1 no
C12 . C11 H112 . 108.8 no
H111 . C11 H112 . 107.5 no
C11 . C12 C13 . 113.36(17) yes
C11 . C12 H121 . 108.1 no
C13 . C12 H121 . 108.9 no
C11 . C12 H122 . 108.6 no
C13 . C12 H122 . 109.1 no
H121 . C12 H122 . 108.6 no
C12 . C13 C14 . 111.66(17) yes
C12 . C13 H131 . 107.3 no
C14 . C13 H131 . 109.6 no
C12 . C13 H132 . 109.0 no
C14 . C13 H132 . 109.8 no
H131 . C13 H132 . 109.3 no
C13 . C14 O15 . 111.37(18) yes
C13 . C14 H141 . 110.1 no
O15 . C14 H141 . 108.9 no
C13 . C14 H142 . 110.7 no
O15 . C14 H142 . 106.6 no
H141 . C14 H142 . 108.9 no
C14 . O15 H151 . 108.7 no
C14 . O15 H152 . 106.5 no
H151 . O15 H152 . 116.8 no

loop_
_geom_bond_atom_site_label_1
_geom_bond_atom_site_label_2
_geom_bond_site_symmetry_2
_geom_bond_distance
_geom_bond_publ_flag
S1 C4 4_656 1.7346(14) yes
S1 C2 . 1.7450(14) yes
C2 C3 . 1.406(2) yes
C2 C8 . 1.3967(19) yes
C3 C4 . 1.4348(18) yes
C3 C5 . 1.394(2) yes
C4 C4 4_656 1.364(3) yes
C5 C6 . 1.385(2) yes
C5 H51 . 0.945 no
C6 C7 . 1.399(2) yes
C6 H61 . 0.958 no
C7 C8 . 1.382(2) yes
C7 C9 . 1.519(2) yes
C8 H81 . 0.950 no
C9 C10 . 1.522(2) yes
C9 H91 . 0.968 no
C9 H92 . 0.986 no
C10 C11 . 1.526(2) yes
C10 H101 . 0.986 no
C10 H102 . 0.976 no
C11 C12 . 1.517(2) yes
C11 H111 . 0.979 no
C11 H112 . 0.973 no
C12 C13 . 1.530(2) yes
C12 H121 . 0.970 no
C12 H122 . 0.973 no
C13 C14 . 1.505(3) yes
C13 H131 . 0.964 no
C13 H132 . 0.957 no
C14 O15 . 1.430(2) yes
C14 H141 . 0.990 no
C14 H142 . 0.955 no
O15 H151 . 0.794 no
O15 H152 . 0.803 no

loop_
_geom_hbond_atom_site_label_D
_geom_hbond_atom_site_label_H
_geom_hbond_atom_site_label_A
_geom_hbond_site_symmetry_A
_geom_hbond_angle_DHA
_geom_hbond_distance_DH
_geom_hbond_distance_HA
_geom_hbond_distance_DA
_geom_hbond_publ_flag
O15 H151 O15 2_766 166.88(9) 0.794 1.925 2.705(2) yes
O15 H152 O15 5_756 173.68(9) 0.803 1.909 2.709(2) yes
